data_8102614
loop_
_publ_author_name
'Jiao Guo'
'Dao-Cheng Xia'
'Jian-Fang Ma'

_publ_section_title
;
 Crystal structure of methyl
 4-[(2-(2-pyridyl)-1H-benzimidazole)methyl]benzoate, C21H17N3O2
;
_journal_issue 1
_journal_name_full 'Zeitschrift f\"ur Kristallographie - New Crystal Structures'
_journal_page_first 99
_journal_volume 225
_journal_year 2010
_chemical_formula_moiety 'C21 H17 N3 O2'
_chemical_formula_sum 'C21 H17 N3 O2'
_chemical_formula_weight 343.38
_chemical_melting_point ?
_chemical_name_common
;
methyl
4-((2-(2-pyridyl)-1<i>H</i>-benzimidazole)methyl)benzoate 
;
_chemical_name_systematic
;
 methyl
4-((2-(2-pyridyl)-1<i>H</i>-benzimidazole)methyl)benzoate
;
_space_group_IT_number 14
_symmetry_cell_setting monoclinic
_symmetry_space_group_name_Hall '-P 2yn'
_symmetry_space_group_name_H-M 'P 1 21/n 1'
_atom_sites_solution_hydrogens geom
_atom_sites_solution_primary direct
_atom_sites_solution_secondary difmap
_audit_creation_method SHELXL-97
_cell_angle_alpha 90.00
_cell_angle_beta 90.319(11)
_cell_angle_gamma 90.00
_cell_formula_units_Z 4
_cell_length_a 5.6913(7)
_cell_length_b 11.2648(16)
_cell_length_c 26.611(4)
_cell_measurement_reflns_used 1978
_cell_measurement_temperature 293(2)
_cell_measurement_theta_max 26.480
_cell_measurement_theta_min 3.12
_cell_volume 1706.0(4)
_computing_cell_refinement CrysAlis
_computing_data_collection 'CrysAlis [3]'
_computing_data_reduction CrysAlis
_computing_structure_refinement 'SHELXS-97 [5]'
_computing_structure_solution 'SHELXS-97 [4]'
_diffrn_ambient_temperature 293(2)
_diffrn_detector_area_resol_mean 10.0
_diffrn_measured_fraction_theta_full 0.992
_diffrn_measured_fraction_theta_max 0.983
_diffrn_measurement_device_type 'Oxford Diffraction Gemini R Ultra'
_diffrn_measurement_method '\w scan'
_diffrn_radiation_monochromator graphite
_diffrn_radiation_source 'fine-focus sealed tube'
_diffrn_radiation_type MoK\a
_diffrn_radiation_wavelength 0.71073
_diffrn_reflns_av_R_equivalents 0.0566
_diffrn_reflns_av_sigmaI/netI 0.0540
_diffrn_reflns_limit_h_max 7
_diffrn_reflns_limit_h_min -6
_diffrn_reflns_limit_k_max 14
_diffrn_reflns_limit_k_min -12
_diffrn_reflns_limit_l_max 28
_diffrn_reflns_limit_l_min -33
_diffrn_reflns_number 11749
_diffrn_reflns_theta_full 25.00
_diffrn_reflns_theta_max 26.48
_diffrn_reflns_theta_min 4.94
_exptl_absorpt_coefficient_mu 0.088
_exptl_absorpt_correction_T_max 0.986
_exptl_absorpt_correction_T_min 0.982
_exptl_absorpt_correction_type empirical
_exptl_absorpt_process_details
;
Oxford Diffraction: CrysAlis [3].
;
_exptl_crystal_colour colorless
_exptl_crystal_density_diffrn 1.337
_exptl_crystal_density_method 'not measured'
_exptl_crystal_description block
_exptl_crystal_F_000 720
_exptl_crystal_size_max 0.20
_exptl_crystal_size_mid 0.18
_exptl_crystal_size_min 0.15
_refine_diff_density_max 0.544
_refine_diff_density_min -0.596
_refine_diff_density_rms 0.060
_refine_ls_extinction_method none
_refine_ls_goodness_of_fit_ref 1.002
_refine_ls_hydrogen_treatment constr
_refine_ls_matrix_type full
_refine_ls_number_parameters 199
_refine_ls_number_reflns 3456
_refine_ls_number_restraints 0
_refine_ls_restrained_S_all 1.002
_refine_ls_R_factor_all 0.1365
_refine_ls_R_factor_gt 0.0901
_refine_ls_shift/su_max 0.068
_refine_ls_shift/su_mean 0.013
_refine_ls_structure_factor_coef Fsqd
_refine_ls_weighting_details 'calc w=1/[\s^2^(Fo^2^)+(0.0208P)^2^+3.7016P] where P=(Fo^2^+2Fc^2^)/3'
_refine_ls_weighting_scheme calc
_refine_ls_wR_factor_gt 0.1761
_refine_ls_wR_factor_ref 0.1910
_reflns_number_gt 1978
_reflns_number_total 3456
_reflns_threshold_expression >2sigma(I)
_cod_data_source_file 1267-2845.cff
_cod_data_source_block gj
_cod_depositor_comments
;
The following automatic conversions were performed:
'_symmetry_cell_setting' value 'Monoclinic' changed to 'monoclinic'
according to '/home/saulius/struct/CIF-dictionaries/cif_core.dic'
dictionary named 'cif_core.dic' version 2.4.1 from 2010-06-29.

Automatic conversion script
Id: cif_fix_enum 1555 2011-01-17 13:19:09Z saulius 

The following automatic conversions were performed:

'_chemical_melting_point' value 'not measured' was changed to '?' -
the value is undefined or not given.

Automatic conversion script
Id: cif_fix_values 1569 2011-02-09 13:29:24Z adriana 
;
_cod_original_sg_symbol_Hall '-P 2yn '
_cod_original_sg_symbol_H-M 'P 21/n '
_cod_database_code 8102614

loop_
_symmetry_equiv_pos_as_xyz
'x, y, z'
'-x+1/2, y+1/2, -z+1/2'
'-x, -y, -z'
'x-1/2, -y-1/2, z-1/2'

loop_
_atom_site_label
_atom_site_type_symbol
_atom_site_fract_x
_atom_site_fract_y
_atom_site_fract_z
_atom_site_U_iso_or_equiv
_atom_site_adp_type
_atom_site_occupancy
_atom_site_symmetry_multiplicity
_atom_site_calc_flag
_atom_site_refinement_flags
_atom_site_disorder_assembly
_atom_site_disorder_group
C1 C -0.0054(5) 0.1695(2) 0.22337(10) 0.0633(11) Uani 1 1 d G . .
H1 H 0.0790 0.1000 0.2182 0.076 Uiso 1 1 calc R . .
C2 C -0.2067(5) 0.1924(3) 0.19516(9) 0.0700(12) Uani 1 1 d G . .
H2 H -0.2569 0.1381 0.1711 0.084 Uiso 1 1 calc R . .
C3 C -0.3328(4) 0.2963(3) 0.20296(10) 0.0784(15) Uani 1 1 d G . .
H3 H -0.4675 0.3116 0.1841 0.094 Uiso 1 1 calc R . .
C4 C -0.2577(4) 0.3775(2) 0.23896(11) 0.0600(11) Uani 1 1 d G . .
H4 H -0.3421 0.4471 0.2442 0.072 Uiso 1 1 calc R . .
C5 C -0.0564(5) 0.3547(2) 0.26717(9) 0.0594(11) Uani 1 1 d G . .
C6 C 0.0697(4) 0.2507(2) 0.25938(9) 0.0594(11) Uani 1 1 d G . .
C7 C 0.2240(8) 0.3536(4) 0.32000(15) 0.0593(11) Uani 1 1 d . . .
N1 N 0.5673(5) 0.3289(2) 0.37401(10) 0.0710(10) Uani 1 1 d G . .
C8 C 0.3670(5) 0.3931(3) 0.36138(9) 0.0611(11) Uani 1 1 d G . .
C9 C 0.3121(5) 0.4961(3) 0.38755(11) 0.0763(13) Uani 1 1 d G . .
H9 H 0.1781 0.5392 0.3791 0.092 Uiso 1 1 calc R . .
C10 C 0.4575(7) 0.5349(2) 0.42636(11) 0.0888(16) Uani 1 1 d G . .
H10 H 0.4207 0.6038 0.4439 0.107 Uiso 1 1 calc R . .
C11 C 0.6577(6) 0.4706(3) 0.43900(10) 0.0920(16) Uani 1 1 d G . .
H11 H 0.7550 0.4965 0.4650 0.110 Uiso 1 1 calc R . .
C12 C 0.7126(4) 0.3676(3) 0.41282(11) 0.0837(15) Uani 1 1 d G . .
H12 H 0.8466 0.3246 0.4213 0.100 Uiso 1 1 calc R . .
C13 C 0.3763(6) 0.1435(3) 0.30639(14) 0.0478(9) Uani 1 1 d . . .
H13A H 0.5337 0.1630 0.3179 0.057 Uiso 1 1 calc R . .
H13B H 0.3906 0.0984 0.2755 0.057 Uiso 1 1 calc R . .
C14 C 0.2582(4) 0.06630(18) 0.34574(7) 0.0410(8) Uani 1 1 d G . .
C15 C 0.3717(3) -0.0368(2) 0.36120(8) 0.0476(9) Uani 1 1 d G . .
H15 H 0.5144 -0.0581 0.3469 0.057 Uiso 1 1 calc R . .
C16 C 0.2719(4) -0.10807(17) 0.39799(9) 0.0522(9) Uani 1 1 d G . .
H16 H 0.3478 -0.1770 0.4083 0.063 Uiso 1 1 calc R . .
C17 C 0.0586(4) -0.07624(19) 0.41933(8) 0.0458(9) Uani 1 1 d G . .
C18 C -0.0549(3) 0.0269(2) 0.40387(8) 0.0494(9) Uani 1 1 d G . .
H18 H -0.1976 0.0482 0.4181 0.059 Uiso 1 1 calc R . .
C19 C 0.0450(4) 0.09813(17) 0.36708(8) 0.0475(9) Uani 1 1 d G . .
H19 H -0.0310 0.1671 0.3567 0.057 Uiso 1 1 calc R . .
C20 C -0.0426(7) -0.1554(4) 0.45871(15) 0.0570(10) Uani 1 1 d . . .
C21 C -0.3606(8) -0.1833(5) 0.51442(16) 0.0806(15) Uani 1 1 d . . .
H21A H -0.5023 -0.1437 0.5244 0.121 Uiso 1 1 calc R . .
H21B H -0.2596 -0.1929 0.5431 0.121 Uiso 1 1 calc R . .
H21C H -0.3987 -0.2598 0.5007 0.121 Uiso 1 1 calc R . .
N2 N 0.0564(6) 0.4233(3) 0.30559(12) 0.0611(9) Uani 1 1 d . . .
N3 N 0.2522(5) 0.2514(3) 0.29590(13) 0.0550(8) Uani 1 1 d . . .
O1 O -0.2419(5) -0.1131(3) 0.47674(10) 0.0698(9) Uani 1 1 d . . .
O2 O 0.0450(7) -0.2458(3) 0.47290(14) 0.0995(12) Uani 1 1 d . . .

loop_
_atom_site_aniso_label
_atom_site_aniso_U_11
_atom_site_aniso_U_22
_atom_site_aniso_U_33
_atom_site_aniso_U_23
_atom_site_aniso_U_13
_atom_site_aniso_U_12
C1 0.070(3) 0.067(3) 0.054(2) 0.004(2) 0.002(2) -0.005(2)
C2 0.087(3) 0.070(3) 0.053(3) 0.002(2) -0.005(2) -0.022(3)
C3 0.067(3) 0.107(4) 0.061(3) 0.035(3) -0.006(2) -0.021(3)
C4 0.058(2) 0.064(3) 0.058(3) 0.013(2) 0.010(2) 0.004(2)
C5 0.056(2) 0.070(3) 0.052(2) 0.020(2) 0.0073(19) -0.003(2)
C6 0.062(3) 0.061(3) 0.055(2) 0.008(2) 0.014(2) -0.011(2)
C7 0.067(3) 0.059(3) 0.052(2) 0.003(2) 0.021(2) -0.006(2)
N1 0.063(2) 0.081(3) 0.069(2) -0.010(2) 0.0104(19) -0.003(2)
C8 0.064(3) 0.083(3) 0.036(2) 0.005(2) 0.0086(18) -0.023(2)
C9 0.096(4) 0.075(3) 0.058(3) -0.008(2) -0.005(3) 0.014(3)
C10 0.131(5) 0.074(3) 0.062(3) -0.007(3) -0.014(3) -0.009(3)
C11 0.107(4) 0.103(4) 0.066(3) -0.004(3) 0.006(3) -0.018(4)
C12 0.087(3) 0.105(4) 0.059(3) -0.002(3) -0.006(3) -0.016(3)
C13 0.048(2) 0.048(2) 0.048(2) -0.0028(17) 0.0074(16) 0.0033(17)
C14 0.0414(19) 0.044(2) 0.0372(18) -0.0055(15) 0.0004(14) 0.0000(15)
C15 0.0416(19) 0.058(2) 0.044(2) -0.0006(18) 0.0037(16) 0.0087(17)
C16 0.058(2) 0.054(2) 0.045(2) 0.0064(18) -0.0031(17) 0.0086(18)
C17 0.046(2) 0.055(2) 0.0368(19) -0.0008(17) -0.0025(15) -0.0060(17)
C18 0.0424(19) 0.058(2) 0.048(2) -0.0039(18) 0.0084(16) 0.0005(17)
C19 0.046(2) 0.046(2) 0.051(2) 0.0026(17) 0.0066(17) 0.0055(16)
C20 0.057(2) 0.067(3) 0.047(2) 0.006(2) -0.0036(19) -0.008(2)
C21 0.080(3) 0.109(4) 0.053(3) 0.011(3) 0.010(2) -0.031(3)
N2 0.069(2) 0.059(2) 0.055(2) 0.0127(17) 0.0070(17) 0.0106(18)
N3 0.0521(19) 0.0465(19) 0.067(2) 0.0056(16) 0.0154(16) 0.0029(15)
O1 0.0661(18) 0.087(2) 0.0565(17) 0.0170(16) 0.0150(14) -0.0079(16)
O2 0.102(3) 0.094(3) 0.103(3) 0.048(2) 0.026(2) 0.014(2)

loop_
_atom_type_symbol
_atom_type_description
_atom_type_scat_dispersion_real
_atom_type_scat_dispersion_imag
_atom_type_scat_source
C C 0.0033 0.0016 'International Tables Vol C Tables 4.2.6.8 and 6.1.1.4'
H H 0.0000 0.0000 'International Tables Vol C Tables 4.2.6.8 and 6.1.1.4'
N N 0.0061 0.0033 'International Tables Vol C Tables 4.2.6.8 and 6.1.1.4'
O O 0.0106 0.0060 'International Tables Vol C Tables 4.2.6.8 and 6.1.1.4'

loop_
_geom_angle_atom_site_label_1
_geom_angle_atom_site_label_2
_geom_angle_atom_site_label_3
_geom_angle
_geom_angle_site_symmetry_1
_geom_angle_site_symmetry_3
_geom_angle_publ_flag
C2 C1 C6 120.0 . . ?
C1 C2 C3 120.0 . . ?
C4 C3 C2 120.0 . . ?
C5 C4 C3 120.0 . . ?
C4 C5 C6 120.0 . . ?
C4 C5 N2 130.6(2) . . ?
C6 C5 N2 109.4(2) . . ?
C5 C6 C1 120.0 . . ?
C5 C6 N3 105.7(2) . . ?
C1 C6 N3 134.2(2) . . ?
N2 C7 N3 118.3(4) . . ?
N2 C7 C8 117.0(4) . . ?
N3 C7 C8 124.7(4) . . ?
C8 N1 C12 120.0 . . ?
C9 C8 N1 120.0 . . ?
C9 C8 C7 121.0(3) . . ?
N1 C8 C7 119.0(3) . . ?
C10 C9 C8 120.0 . . ?
C9 C10 C11 120.0 . . ?
C12 C11 C10 120.0 . . ?
C11 C12 N1 120.0 . . ?
N3 C13 C14 113.6(3) . . ?
C15 C14 C19 120.0 . . ?
C15 C14 C13 118.39(19) . . ?
C19 C14 C13 121.60(19) . . ?
C14 C15 C16 120.0 . . ?
C17 C16 C15 120.0 . . ?
C16 C17 C18 120.0 . . ?
C16 C17 C20 118.3(2) . . ?
C18 C17 C20 121.7(2) . . ?
C17 C18 C19 120.0 . . ?
C18 C19 C14 120.0 . . ?
O2 C20 O1 123.3(4) . . ?
O2 C20 C17 124.7(4) . . ?
O1 C20 C17 112.0(3) . . ?
C7 N2 C5 102.2(3) . . ?
C7 N3 C13 134.6(4) . . ?
C7 N3 C6 104.2(3) . . ?
C13 N3 C6 119.2(3) . . ?
C20 O1 C21 117.3(4) . . ?

loop_
_geom_bond_atom_site_label_1
_geom_bond_atom_site_label_2
_geom_bond_distance
_geom_bond_site_symmetry_2
_geom_bond_publ_flag
C1 C2 1.3900 . ?
C1 C6 1.3900 . ?
C2 C3 1.3900 . ?
C3 C4 1.3900 . ?
C4 C5 1.3900 . ?
C5 C6 1.3900 . ?
C5 N2 1.431(4) . ?
C6 N3 1.419(4) . ?
C7 N2 1.292(5) . ?
C7 N3 1.329(5) . ?
C7 C8 1.436(5) . ?
N1 C8 1.3900 . ?
N1 C12 1.3900 . ?
C8 C9 1.3900 . ?
C9 C10 1.3900 . ?
C10 C11 1.3900 . ?
C11 C12 1.3900 . ?
C13 N3 1.432(5) . ?
C13 C14 1.520(4) . ?
C14 C15 1.3900 . ?
C14 C19 1.3900 . ?
C15 C16 1.3900 . ?
C16 C17 1.3900 . ?
C17 C18 1.3900 . ?
C17 C20 1.494(4) . ?
C18 C19 1.3900 . ?
C20 O2 1.194(5) . ?
C20 O1 1.323(5) . ?
C21 O1 1.447(5) . ?

loop_
_cod_related_entry_id
_cod_related_entry_database
_cod_related_entry_code
1 ChemSpider 30653981
